data_2022931
loop_
_publ_author_name
'Kucheriv, Olesia I.'
'Golenya, Irina A.'
'Prysiazhna, Olena'
'Partsevska, Sofiia V.'
'Gural'skiy, Il'ya A.'

_publ_section_title
;
 Crystal structure and Hirshfeld surface analysis of
 bis-(3-aminopyrazole-&#x3ba;<i>N</i><sup>1</sup>)bis-(3-aminopyrazole-&#x3ba;<i>N</i><sup>2</sup>)bis-(nitrato-&#x3ba;<i>O</i>)copper(II).
;
_journal_coeditor_code WM5699
_journal_issue 'Pt 11'
_journal_name_full 'Acta crystallographica. Section E, Crystallographic communications'
_journal_page_first 1100
_journal_page_last 1103
_journal_paper_doi 10.1107/S2056989023009295
_journal_volume 79
_journal_year 2023
_chemical_formula_iupac '[Cu (N O3)2 (C3 H5 N3)4]'
_chemical_formula_moiety 'C12 H20 Cu N12 2+, 2(N O3 -)'
_chemical_formula_sum 'C12 H20 Cu N14 O6'
_chemical_formula_weight 519.96
_chemical_name_common
Bis(3-amino-1<i>H</i>-pyrazole-\k<i>N</i>^2^)bis(5-amino-1<i>H</i>-pyrazole-\k<i>N</i>^2^)bis(nitrato-\k<i>O</i>)copper(II)
_chemical_name_systematic
;
bis(3-aminopyrazole-\k<i>N</i>^1^)bis(3-aminoyrazole-\
\k<i>N</i>^2^)bis(nitrato-\k<i>O</i>)copper(II)
;
_space_group_crystal_system monoclinic
_space_group_IT_number 14
_space_group_name_Hall '-P 2yn'
_space_group_name_H-M_alt 'P 1 21/n 1'
_atom_sites_solution_hydrogens difmap
_audit_creation_method
;
Olex2 1.5
(compiled 2023.08.24 svn.re1ec1418 for OlexSys, GUI svn.r6817)
;
_cell_angle_alpha 90
_cell_angle_beta 97.6408(19)
_cell_angle_gamma 90
_cell_formula_units_Z 2
_cell_length_a 8.83222(18)
_cell_length_b 9.9714(2)
_cell_length_c 12.1043(2)
_cell_measurement_reflns_used 4669
_cell_measurement_temperature 200.0(2)
_cell_measurement_theta_max 75.5610
_cell_measurement_theta_min 5.0160
_cell_volume 1056.56(4)
_computing_cell_refinement
;
CrysAlisPro (Rigaku OD, 2023)
;
_computing_data_collection
;
CrysAlisPro (Rigaku OD, 2023)
;
_computing_data_reduction
;
CrysAlisPro (Rigaku OD, 2023)
;
_computing_molecular_graphics
;
Olex2 (Dolomanov <i>et al.</i>,  2009)
;
_computing_publication_material
;
Olex2 (Dolomanov <i>et al.</i>,  2009)
;
_computing_structure_refinement
;
SHELXL (Sheldrick, 2015b)
;
_computing_structure_solution
;
<i>SHELXT</i> (Sheldrick, 2015a)
;
_diffrn_ambient_temperature 200.0(2)
_diffrn_detector 'Hybrid Pixel Array Detector'
_diffrn_detector_area_resol_mean 10.0000
_diffrn_measured_fraction_theta_full 0.997
_diffrn_measured_fraction_theta_max 0.915
_diffrn_measurement_device 'four-circle diffractometer'
_diffrn_measurement_device_type 'XtaLAB Synergy, Dualflex, HyPix'
_diffrn_measurement_method '\w scans'
_diffrn_radiation_monochromator mirror
_diffrn_radiation_probe x-ray
_diffrn_radiation_type 'Cu K\a'
_diffrn_radiation_wavelength 1.54184
_diffrn_reflns_av_R_equivalents 0.0246
_diffrn_reflns_av_unetI/netI 0.0233
_diffrn_reflns_limit_h_max 10
_diffrn_reflns_limit_h_min -10
_diffrn_reflns_limit_k_max 11
_diffrn_reflns_limit_k_min -12
_diffrn_reflns_limit_l_max 14
_diffrn_reflns_limit_l_min -14
_diffrn_reflns_number 6493
_diffrn_reflns_theta_full 67.684
_diffrn_reflns_theta_max 75.978
_diffrn_reflns_theta_min 5.770
_diffrn_source 'micro-focus sealed X-ray tube'
_exptl_absorpt_coefficient_mu 2.046
_exptl_absorpt_correction_T_max 1.00000
_exptl_absorpt_correction_T_min 0.63088
_exptl_absorpt_correction_type multi-scan
_exptl_absorpt_process_details
;
(CrysAlisPro; Rigaku OD, 2023)
;
_exptl_crystal_colour 'clear light blue'
_exptl_crystal_density_diffrn 1.634
_exptl_crystal_description prism
_exptl_crystal_F_000 534
_exptl_crystal_size_max 0.10
_exptl_crystal_size_mid 0.10
_exptl_crystal_size_min 0.05
_refine_diff_density_max 0.448
_refine_diff_density_min -0.427
_refine_ls_extinction_method none
_refine_ls_goodness_of_fit_ref 1.107
_refine_ls_hydrogen_treatment refxyz
_refine_ls_matrix_type full
_refine_ls_number_parameters 181
_refine_ls_number_reflns 2023
_refine_ls_number_restraints 0
_refine_ls_restrained_S_all 1.107
_refine_ls_R_factor_all 0.0426
_refine_ls_R_factor_gt 0.0381
_refine_ls_shift/su_max 0.000
_refine_ls_shift/su_mean 0.000
_refine_ls_structure_factor_coef Fsqd
_refine_ls_weighting_details 'w=1/[\s^2^(Fo^2^)+(0.0689P)^2^+0.4789P] where P=(Fo^2^+2Fc^2^)/3'
_refine_ls_weighting_scheme calc
_refine_ls_wR_factor_gt 0.1108
_refine_ls_wR_factor_ref 0.1137
_reflns_number_gt 1903
_reflns_number_total 2023
_reflns_threshold_expression 'I > 2\s(I)'
_cod_data_source_file wm5699sup1.cif
_cod_data_source_block I
_cod_depositor_comments 'Adding full bibliography for 2022931.cif.'
_cod_original_cell_volume 1056.55(4)
_cod_database_code 2022931
_cod_database_fobs_code 2022931
_shelx_space_group_comment
;
The symmetry employed for this shelxl refinement is uniquely defined
by the following loop, which should always be used as a source of
symmetry information in preference to the above space-group names.
They are only intended as comments.
;
_shelx_estimated_absorpt_t_min 0.822
_shelx_estimated_absorpt_t_max 0.905

loop_
_space_group_symop_operation_xyz
'x, y, z'
'-x+1/2, y+1/2, -z+1/2'
'-x, -y, -z'
'x-1/2, -y-1/2, z-1/2'

loop_
_atom_site_type_symbol
_atom_site_label
_atom_site_fract_x
_atom_site_fract_y
_atom_site_fract_z
_atom_site_U_iso_or_equiv
_atom_site_adp_type
_atom_site_calc_flag
_atom_site_occupancy
_atom_site_disorder_assembly
_atom_site_disorder_group
Cu Cu1 0.500000 0.000000 0.500000 0.03217(18) Uani d 1 . .
N N5 0.4258(2) -0.05809(18) 0.72784(15) 0.0330(4) Uani d 1 . .
N N4 0.3930(2) 0.01620(18) 0.63262(17) 0.0353(4) Uani d 1 . .
O O3 0.7519(2) 0.40655(17) 0.58858(17) 0.0561(5) Uani d 1 . .
N N7 0.7646(2) 0.28338(19) 0.59003(16) 0.0417(5) Uani d 1 . .
O O1 0.8905(2) 0.2305(2) 0.6228(2) 0.0625(5) Uani d 1 . .
C C1 0.3111(3) 0.2405(2) 0.38736(18) 0.0359(5) Uani d 1 . .
N N1 0.3312(2) 0.11018(18) 0.41243(15) 0.0354(4) Uani d 1 . .
O O2 0.6506(3) 0.2110(2) 0.5642(2) 0.0702(7) Uani d 1 . .
N N6 0.3538(3) -0.0813(2) 0.90865(17) 0.0442(5) Uani d 1 . .
N N2 0.1924(2) 0.0519(2) 0.38069(19) 0.0469(5) Uani d 1 . .
C C4 0.3441(3) -0.0178(2) 0.80771(19) 0.0341(5) Uani d 1 . .
C C5 0.2547(3) 0.0873(3) 0.7639(2) 0.0488(6) Uani d 1 . .
C C6 0.2881(3) 0.1034(3) 0.6570(2) 0.0498(6) Uani d 1 . .
C C2 0.1602(3) 0.2639(3) 0.3389(2) 0.0443(5) Uani d 1 . .
C C3 0.0907(3) 0.1423(3) 0.3363(2) 0.0516(6) Uani d 1 . .
N N3 0.4272(3) 0.3290(2) 0.4016(2) 0.0530(5) Uani d 1 . .
H H3A 0.499(4) 0.306(4) 0.465(3) 0.064 Uiso d 1 . .
H H3B 0.400(4) 0.422(4) 0.393(3) 0.064 Uiso d 1 . .
H H6A 0.434(4) -0.132(4) 0.927(3) 0.064 Uiso d 1 . .
H H6B 0.323(4) -0.034(4) 0.962(3) 0.064 Uiso d 1 . .
H H2 0.177(4) -0.029(4) 0.385(3) 0.064 Uiso d 1 . .
H H5 0.488(4) -0.116(4) 0.731(3) 0.064 Uiso d 1 . .
H H3 -0.016(4) 0.117(3) 0.296(3) 0.064 Uiso d 1 . .
H H6 0.254(4) 0.165(4) 0.609(3) 0.064 Uiso d 1 . .
H H2A 0.123(4) 0.346(4) 0.307(3) 0.064 Uiso d 1 . .
H H5A 0.190(4) 0.135(4) 0.798(3) 0.064 Uiso d 1 . .

loop_
_atom_site_aniso_label
_atom_site_aniso_U_11
_atom_site_aniso_U_22
_atom_site_aniso_U_33
_atom_site_aniso_U_12
_atom_site_aniso_U_13
_atom_site_aniso_U_23
Cu1 0.0362(3) 0.0295(3) 0.0316(3) 0.01035(15) 0.00732(19) 0.00466(15)
N5 0.0352(9) 0.0324(9) 0.0321(9) 0.0042(7) 0.0069(7) 0.0022(7)
N4 0.0377(9) 0.0340(9) 0.0347(9) 0.0083(7) 0.0068(8) 0.0038(7)
O3 0.0711(12) 0.0293(8) 0.0706(12) -0.0027(8) 0.0197(10) 0.0045(8)
N7 0.0518(12) 0.0323(10) 0.0403(10) -0.0068(8) 0.0041(8) 0.0013(7)
O1 0.0491(10) 0.0432(10) 0.0939(15) -0.0020(8) 0.0044(10) 0.0070(10)
C1 0.0423(11) 0.0329(10) 0.0338(10) 0.0117(9) 0.0103(8) 0.0042(8)
N1 0.0383(9) 0.0335(9) 0.0344(9) 0.0104(7) 0.0049(7) 0.0037(7)
O2 0.0666(13) 0.0423(10) 0.0904(16) -0.0113(9) -0.0318(11) -0.0032(10)
N6 0.0498(11) 0.0483(11) 0.0363(10) 0.0020(9) 0.0126(8) 0.0018(9)
N2 0.0469(11) 0.0328(10) 0.0576(12) 0.0049(8) -0.0053(9) 0.0004(9)
C4 0.0344(11) 0.0327(10) 0.0362(11) -0.0059(8) 0.0080(9) -0.0030(8)
C5 0.0554(14) 0.0444(13) 0.0514(14) 0.0156(11) 0.0244(11) 0.0008(11)
C6 0.0563(15) 0.0474(13) 0.0488(13) 0.0231(12) 0.0190(11) 0.0106(11)
C2 0.0482(13) 0.0395(12) 0.0437(12) 0.0166(10) -0.0001(10) 0.0048(10)
C3 0.0455(14) 0.0462(14) 0.0579(15) 0.0099(11) -0.0121(12) -0.0018(11)
N3 0.0438(12) 0.0467(12) 0.0680(15) 0.0033(9) 0.0055(10) 0.0122(10)

loop_
_atom_type_symbol
_atom_type_description
_atom_type_scat_dispersion_real
_atom_type_scat_dispersion_imag
_atom_type_scat_source
C C 0.0181 0.0091 'International Tables Vol C Tables 4.2.6.8 and 6.1.1.4'
H H 0.0000 0.0000 'International Tables Vol C Tables 4.2.6.8 and 6.1.1.4'
Cu Cu -1.9646 0.5888 'International Tables Vol C Tables 4.2.6.8 and 6.1.1.4'
N N 0.0311 0.0180 'International Tables Vol C Tables 4.2.6.8 and 6.1.1.4'
O O 0.0492 0.0322 'International Tables Vol C Tables 4.2.6.8 and 6.1.1.4'

loop_
_geom_angle_atom_site_label_1
_geom_angle_atom_site_label_2
_geom_angle_atom_site_label_3
_geom_angle_site_symmetry_1
_geom_angle_site_symmetry_3
_geom_angle
_geom_angle_publ_flag
N4 Cu1 N4 . 3_656 180.0 ?
N4 Cu1 N1 . 3_656 91.01(7) ?
N4 Cu1 N1 . . 88.99(7) ?
N4 Cu1 N1 3_656 . 91.00(7) ?
N4 Cu1 N1 3_656 3_656 89.00(7) ?
N1 Cu1 N1 . 3_656 180.0 ?
N4 N5 H5 . . 120(2) ?
C4 N5 N4 . . 111.75(18) ?
C4 N5 H5 . . 128(2) ?
N5 N4 Cu1 . . 124.74(14) ?
C6 N4 Cu1 . . 130.97(17) ?
C6 N4 N5 . . 104.04(19) ?
O3 N7 O1 . . 120.1(2) ?
O3 N7 O2 . . 120.3(2) ?
O2 N7 O1 . . 119.5(2) ?
N1 C1 C2 . . 110.2(2) ?
N1 C1 N3 . . 122.1(2) ?
N3 C1 C2 . . 127.5(2) ?
C1 N1 Cu1 . . 135.03(16) ?
C1 N1 N2 . . 105.19(18) ?
N2 N1 Cu1 . . 119.06(14) ?
C4 N6 H6A . . 117(2) ?
C4 N6 H6B . . 115(2) ?
H6A N6 H6B . . 116(3) ?
N1 N2 H2 . . 123(3) ?
C3 N2 N1 . . 111.0(2) ?
C3 N2 H2 . . 126(3) ?
N5 C4 N6 . . 121.9(2) ?
N5 C4 C5 . . 106.7(2) ?
N6 C4 C5 . . 131.4(2) ?
C4 C5 H5A . . 127(2) ?
C6 C5 C4 . . 105.5(2) ?
C6 C5 H5A . . 127(2) ?
N4 C6 C5 . . 112.0(2) ?
N4 C6 H6 . . 120(2) ?
C5 C6 H6 . . 128(2) ?
C1 C2 H2A . . 125(2) ?
C3 C2 C1 . . 105.2(2) ?
C3 C2 H2A . . 129(2) ?
N2 C3 C2 . . 108.4(2) ?
N2 C3 H3 . . 123(2) ?
C2 C3 H3 . . 127.7(19) ?
C1 N3 H3A . . 111(2) ?
C1 N3 H3B . . 116(2) ?
H3A N3 H3B . . 117(3) ?

loop_
_geom_bond_atom_site_label_1
_geom_bond_atom_site_label_2
_geom_bond_site_symmetry_2
_geom_bond_distance
_geom_bond_publ_flag
Cu1 N4 . 1.9748(19) ?
Cu1 N4 3_656 1.9748(19) ?
Cu1 N1 . 2.0331(17) ?
Cu1 N1 3_656 2.0332(17) ?
N5 N4 . 1.368(3) ?
N5 C4 . 1.343(3) ?
N5 H5 . 0.80(4) ?
N4 C6 . 1.332(3) ?
O3 N7 . 1.233(3) ?
N7 O1 . 1.247(3) ?
N7 O2 . 1.245(3) ?
C1 N1 . 1.340(3) ?
C1 C2 . 1.403(3) ?
C1 N3 . 1.347(3) ?
N1 N2 . 1.364(3) ?
N6 C4 . 1.369(3) ?
N6 H6A . 0.87(4) ?
N6 H6B . 0.88(4) ?
N2 C3 . 1.334(3) ?
N2 H2 . 0.82(4) ?
C4 C5 . 1.375(3) ?
C5 C6 . 1.375(4) ?
C5 H5A . 0.88(3) ?
C6 H6 . 0.87(4) ?
C2 C3 . 1.358(4) ?
C2 H2A . 0.94(4) ?
C3 H3 . 1.03(3) ?
N3 H3A . 0.96(4) ?
N3 H3B . 0.96(4) ?

loop_
_geom_hbond_atom_site_label_D
_geom_hbond_atom_site_label_H
_geom_hbond_atom_site_label_A
_geom_hbond_site_symmetry_A
_geom_hbond_distance_DH
_geom_hbond_distance_HA
_geom_hbond_distance_DA
_geom_hbond_angle_DHA
_geom_hbond_publ_flag
N3 H3A O3 . 0.96(4) 2.71(3) 3.495(3) 139(3) yes
N3 H3A O2 . 0.96(4) 1.92(4) 2.849(3) 162(3) yes
N3 H3B O3 3_666 0.96(4) 2.20(4) 3.085(3) 153(3) yes
N6 H6A O3 2_646 0.87(4) 2.83(3) 3.480(3) 132(3) yes
N6 H6A O1 2_646 0.87(4) 2.22(4) 2.999(3) 149(3) yes
N6 H6B O3 4_566 0.88(4) 2.14(4) 3.019(3) 176(3) yes
N2 H2 N7 3_656 0.82(4) 2.60(4) 3.378(3) 159(3) yes
N2 H2 O1 3_656 0.82(4) 2.10(4) 2.908(3) 171(4) yes
N2 H2 O2 3_656 0.82(4) 2.40(4) 2.999(3) 131(3) yes
N5 H5 O1 2_646 0.80(4) 2.47(4) 3.093(3) 136(3) yes
N5 H5 N3 3_656 0.80(4) 2.82(4) 3.462(3) 139(3) yes
C6 H6 N6 2_556 0.87(4) 2.70(4) 3.438(3) 143(3) yes

loop_
_geom_torsion_atom_site_label_1
_geom_torsion_atom_site_label_2
_geom_torsion_atom_site_label_3
_geom_torsion_atom_site_label_4
_geom_torsion_site_symmetry_1
_geom_torsion_site_symmetry_2
_geom_torsion_site_symmetry_3
_geom_torsion_site_symmetry_4
_geom_torsion
_geom_torsion_publ_flag
Cu1 N4 C6 C5 . . . . -173.70(19) ?
Cu1 N1 N2 C3 . . . . 172.49(18) ?
N5 N4 C6 C5 . . . . 0.5(3) ?
N5 C4 C5 C6 . . . . 0.6(3) ?
N4 N5 C4 N6 . . . . 177.4(2) ?
N4 N5 C4 C5 . . . . -0.3(3) ?
C1 N1 N2 C3 . . . . 0.8(3) ?
C1 C2 C3 N2 . . . . 0.3(3) ?
N1 C1 C2 C3 . . . . 0.2(3) ?
N1 N2 C3 C2 . . . . -0.7(3) ?
N6 C4 C5 C6 . . . . -176.8(3) ?
C4 N5 N4 Cu1 . . . . 174.56(15) ?
C4 N5 N4 C6 . . . . -0.1(3) ?
C4 C5 C6 N4 . . . . -0.7(3) ?
C2 C1 N1 Cu1 . . . . -170.29(17) ?
C2 C1 N1 N2 . . . . -0.6(2) ?
N3 C1 N1 Cu1 . . . . 14.0(3) ?
N3 C1 N1 N2 . . . . -176.3(2) ?
N3 C1 C2 C3 . . . . 175.6(3) ?
